data_9002505
loop_
_publ_author_name
'Piotrowski, A.'
'Kahlenberg, V.'
'Fischer, R. X.'

_publ_section_title
;
 Na2Ca2(P2O7)F2, the first diphosphate of the cuspidine family
 Sample: split position O1
;
_journal_name_full 'American Mineralogist'
_journal_page_first 1534
_journal_page_last 1539
_journal_volume 85
_journal_year 1999
_chemical_formula_sum 'Ca1.005 F Na0.995 O3.5 P'
_chemical_name_mineral Cuspidine
_space_group_IT_number 14
_symmetry_space_group_name_Hall '-P 2yn'
_symmetry_space_group_name_H-M 'P 1 21/n 1'
_cell_angle_alpha 90
_cell_angle_beta 109.74
_cell_angle_gamma 90
_cell_length_a 10.8730
_cell_length_b 10.5516
_cell_length_c 7.4287
_cell_formula_units_Z 8
_cell_volume 802.192
_database_code_amcsd 0002594
_exptl_crystal_density_diffrn 2.801
_cod_original_cell_volume 802.193
_cod_original_formula_sum '(Ca1.005 Na.995) P F O3.5'
_cod_database_code 9002505

loop_
_space_group_symop_operation_xyz
x,y,z
1/2+x,1/2-y,1/2+z
1/2-x,1/2+y,1/2-z
-x,-y,-z

loop_
_atom_site_aniso_label
_atom_site_aniso_U_11
_atom_site_aniso_U_22
_atom_site_aniso_U_33
_atom_site_aniso_U_12
_atom_site_aniso_U_13
_atom_site_aniso_U_23
Ca1 0.01270 0.01050 0.00980 0.00340 0.00430 0.00090
Na1 0.01270 0.01050 0.00980 0.00340 0.00430 0.00090
Ca2 0.01340 0.01010 0.01400 -0.00250 0.00580 -0.00080
Na2 0.01340 0.01010 0.01400 -0.00250 0.00580 -0.00080
Ca3 0.01380 0.01350 0.01460 -0.00390 0.00460 -0.00170
Na3 0.01380 0.01350 0.01460 -0.00390 0.00460 -0.00170
Ca4 0.01630 0.01730 0.01420 0.00380 0.00570 0.00110
Na4 0.01630 0.01730 0.01420 0.00380 0.00570 0.00110
P1 0.00830 0.00750 0.00730 0.00030 0.00370 -0.00160
P2 0.00720 0.00660 0.00780 -0.00020 0.00230 -0.00070
F1 0.01160 0.01370 0.01610 -0.00310 0.00390 -0.00270
F2 0.01080 0.01300 0.01510 0.00170 0.00520 0.00080
O2 0.07790 0.01170 0.03530 0.01470 0.02350 0.00280
O3 0.01250 0.02060 0.08500 -0.00170 0.01780 -0.02530
O4 0.04090 0.01080 0.03850 0.00650 0.01880 0.00740
O5 0.01940 0.02800 0.06060 -0.00610 -0.01000 0.02960
O6 0.01100 0.02520 0.08330 0.00150 0.00860 -0.03100
O7 0.01370 0.02460 0.06480 0.00220 -0.00200 -0.02170

loop_
_atom_site_label
_atom_site_fract_x
_atom_site_fract_y
_atom_site_fract_z
_atom_site_occupancy
_atom_site_U_iso_or_equiv
Ca1 0.57540 0.87670 0.66470 0.83000 ?
Na1 0.57540 0.87670 0.66470 0.17000 ?
Ca2 0.80700 0.10260 0.52770 0.45000 ?
Na2 0.80700 0.10260 0.52770 0.55000 ?
Ca3 0.81740 0.08350 0.03390 0.54000 ?
Na3 0.81740 0.08350 0.03390 0.46000 ?
Ca4 0.58190 0.88690 0.16250 0.19000 ?
Na4 0.58190 0.88690 0.16250 0.81000 ?
P1 0.12410 0.18320 0.64350 1.00000 ?
P2 0.62260 0.31720 0.72960 1.00000 ?
F1 0.61260 0.00220 0.92310 1.00000 ?
F2 0.60970 0.00510 0.43710 1.00000 ?
O1A 0.16700 0.21140 0.45460 0.50000 0.02840
O1B 0.07520 0.19770 0.41300 0.50000 0.02870
O2 0.84900 0.95410 0.78850 1.00000 ?
O3 0.99750 0.23200 0.65350 1.00000 ?
O4 0.15060 0.04580 0.68880 1.00000 ?
O5 0.99770 0.23000 0.09030 1.00000 ?
O6 0.73920 0.23530 0.74660 1.00000 ?
O7 0.23990 0.26590 0.74120 1.00000 ?

loop_
_cod_related_entry_id
_cod_related_entry_database
_cod_related_entry_code
1 AMCSD 0002594
